data_2207869
loop_
_publ_author_name
'Hua, Guoping'
'Xu, Jianing'
'Jiang, Bo'
'Zhang, Yan'
'Tu, Shujiang'

_publ_section_title 4a-Hydroxy-9-(3-nitrophenyl)-3,4,4a,5,6,7,9,9a-octahydro-2<i>H</i>-xanthene-1,8-dione
_journal_issue 1
_journal_name_full 'Acta Crystallographica Section E'
_journal_page_first o332
_journal_page_last o333
_journal_paper_doi 10.1107/S1600536805042194
_journal_volume 62
_journal_year 2006
_chemical_formula_moiety 'C19 H19 N O6'
_chemical_formula_sum 'C19 H19 N O6'
_chemical_formula_weight 357.35
_chemical_melting_point 492
_chemical_name_systematic 4a-Hydroxy-9-(3-nitro-phenyl)-3,4,4a,5,6,7,9,9a-octahydro-2H-xanthene-1,8-dione
_space_group_IT_number 14
_symmetry_cell_setting monoclinic
_symmetry_space_group_name_Hall '-P 2yn'
_symmetry_space_group_name_H-M 'P 1 21/n 1'
_atom_sites_solution_hydrogens geom
_atom_sites_solution_primary direct
_atom_sites_solution_secondary difmap
_audit_creation_method SHELXL-97
_cell_angle_alpha 90.00
_cell_angle_beta 90.960(4)
_cell_angle_gamma 90.00
_cell_formula_units_Z 4
_cell_length_a 6.2983(11)
_cell_length_b 12.869(2)
_cell_length_c 21.619(4)
_cell_measurement_reflns_used 1499
_cell_measurement_temperature 294(2)
_cell_measurement_theta_max 24.34
_cell_measurement_theta_min 2.46
_cell_volume 1752.0(5)
_computing_cell_refinement 'SAINT (Bruker, 1999)'
_computing_data_collection 'SMART (Bruker, 1998)'
_computing_data_reduction SAINT
_computing_molecular_graphics 'SHELXTL (Sheldrick, 1997b)'
_computing_publication_material SHELXTL
_computing_structure_refinement 'SHELXL97 (Sheldrick, 1997a)'
_computing_structure_solution 'SHELXS97 (Sheldrick, 1997a)'
_diffrn_ambient_temperature 294(2)
_diffrn_measured_fraction_theta_full 0.995
_diffrn_measured_fraction_theta_max 0.995
_diffrn_measurement_device_type 'Bruker SMART CCD area-detector'
_diffrn_measurement_method '\f and \w scans'
_diffrn_radiation_monochromator graphite
_diffrn_radiation_source 'fine-focus sealed tube'
_diffrn_radiation_type MoK\a
_diffrn_radiation_wavelength 0.71073
_diffrn_reflns_av_R_equivalents 0.0821
_diffrn_reflns_av_sigmaI/netI 0.1149
_diffrn_reflns_limit_h_max 5
_diffrn_reflns_limit_h_min -7
_diffrn_reflns_limit_k_max 16
_diffrn_reflns_limit_k_min -14
_diffrn_reflns_limit_l_max 26
_diffrn_reflns_limit_l_min -24
_diffrn_reflns_number 9539
_diffrn_reflns_theta_full 26.31
_diffrn_reflns_theta_max 26.31
_diffrn_reflns_theta_min 1.84
_diffrn_standards_decay_% 0
_diffrn_standards_interval_count 0
_diffrn_standards_interval_time 0
_diffrn_standards_number 0
_exptl_absorpt_coefficient_mu 0.102
_exptl_absorpt_correction_T_max 0.994
_exptl_absorpt_correction_T_min 0.970
_exptl_absorpt_correction_type multi-scan
_exptl_absorpt_process_details '(SADABS; Sheldrick, 1996)'
_exptl_crystal_colour colourless
_exptl_crystal_density_diffrn 1.355
_exptl_crystal_density_method 'not measured'
_exptl_crystal_description prism
_exptl_crystal_F_000 752
_exptl_crystal_size_max 0.22
_exptl_crystal_size_mid 0.18
_exptl_crystal_size_min 0.06
_refine_diff_density_max 0.178
_refine_diff_density_min -0.191
_refine_ls_extinction_method none
_refine_ls_goodness_of_fit_ref 0.944
_refine_ls_hydrogen_treatment mixed
_refine_ls_matrix_type full
_refine_ls_number_parameters 239
_refine_ls_number_reflns 3530
_refine_ls_number_restraints 0
_refine_ls_restrained_S_all 0.944
_refine_ls_R_factor_all 0.1675
_refine_ls_R_factor_gt 0.0583
_refine_ls_shift/su_max 0.000
_refine_ls_shift/su_mean 0.000
_refine_ls_structure_factor_coef Fsqd
_refine_ls_weighting_details 'calc w=1/[\s^2^(Fo^2^)+(0.0535P)^2^] where P=(Fo^2^+2Fc^2^)/3'
_refine_ls_weighting_scheme calc
_refine_ls_wR_factor_gt 0.1058
_refine_ls_wR_factor_ref 0.1383
_reflns_number_gt 1536
_reflns_number_total 3530
_reflns_threshold_expression I>2\s(I)
_cod_data_source_file rz6157.cif
_cod_data_source_block I
_cod_depositor_comments
;
The following automatic conversions were performed:
'_symmetry_cell_setting' value 'Monoclinic' changed to 'monoclinic'
according to '/home/saulius/struct/CIF-dictionaries/cif_core.dic'
dictionary named 'cif_core.dic' version 2.4.1 from 2010-06-29.

Automatic conversion script
Id: cif_fix_enum 1527 2010-12-29 10:47:43Z saulius 

The following automatic conversions were performed:

'_chemical_melting_point' value '492 K' was changed to '492' - the
value should be numeric and without a unit designator.

Automatic conversion script
Id: cif_fix_values 1646 2011-03-28 12:23:43Z adriana 

The following automatic conversions were performed:

'_chemical_melting_point' value '492 K' was changed to '492' - the
value should be numeric and without a unit
designator.

'_symmetry_cell_setting' value 'Monoclinic' changed to
'monoclinic' according to
/home/saulius/struct/CIF-dictionaries/cif_core.dic dictionary named
'cif_core.dic' version 2.4.1 from 2010-06-29.

Automatic conversion script
Id: cif_fix_values 1715 2011-07-08 13:25:40Z adriana 
;
_cod_original_cell_volume 1752.1(5)
_cod_original_sg_symbol_H-M 'P 21/n'
_cod_database_code 2207869
_cod_database_fobs_code 2207869

loop_
_symmetry_equiv_pos_as_xyz
'x, y, z'
'-x+1/2, y+1/2, -z+1/2'
'-x, -y, -z'
'x-1/2, -y-1/2, z-1/2'

loop_
_atom_site_label
_atom_site_fract_x
_atom_site_fract_y
_atom_site_fract_z
_atom_site_U_iso_or_equiv
_atom_site_adp_type
_atom_site_calc_flag
_atom_site_refinement_flags
_atom_site_occupancy
_atom_site_type_symbol
O1 0.8223(4) 0.37217(15) 0.18106(11) 0.0535(7) Uani d . 1 O
H1 0.848(6) 0.439(3) 0.204(2) 0.119(15) Uiso d . 1 H
O2 0.4539(3) 0.38226(13) 0.18857(10) 0.0491(6) Uani d . 1 O
O3 0.6032(4) 0.04412(15) 0.25377(11) 0.0613(7) Uani d . 1 O
O4 0.9200(4) 0.20673(16) 0.05762(11) 0.0616(7) Uani d . 1 O
O5 0.8997(5) -0.18122(17) 0.09561(14) 0.0881(10) Uani d . 1 O
O6 0.6440(4) -0.25602(17) 0.04763(15) 0.0953(11) Uani d . 1 O
N1 0.7198(6) -0.18198(19) 0.07495(15) 0.0598(9) Uani d . 1 N
C1 0.6319(5) 0.37591(19) 0.14704(16) 0.0410(8) Uani d . 1 C
C2 0.6153(6) 0.4710(2) 0.10583(17) 0.0548(10) Uani d . 1 C
H2A 0.4777 0.4719 0.0850 0.066 Uiso calc R 1 H
H2B 0.6272 0.5333 0.1310 0.066 Uiso calc R 1 H
C3 0.7886(6) 0.4707(2) 0.05814(18) 0.0634(11) Uani d . 1 C
H3A 0.9251 0.4796 0.0789 0.076 Uiso calc R 1 H
H3B 0.7676 0.5291 0.0303 0.076 Uiso calc R 1 H
C4 0.7917(6) 0.3703(2) 0.02044(17) 0.0600(10) Uani d . 1 C
H4A 0.6677 0.3678 -0.0067 0.072 Uiso calc R 1 H
H4B 0.9169 0.3692 -0.0051 0.072 Uiso calc R 1 H
C5 0.7930(5) 0.2760(2) 0.06244(16) 0.0450(9) Uani d . 1 C
C6 0.6219(5) 0.27558(18) 0.11060(14) 0.0361(8) Uani d . 1 C
H6 0.4846 0.2741 0.0886 0.043 Uiso calc R 1 H
C7 0.6300(5) 0.18076(17) 0.15356(14) 0.0344(8) Uani d . 1 C
H7 0.7780 0.1686 0.1663 0.041 Uiso calc R 1 H
C8 0.5018(5) 0.20157(18) 0.21027(14) 0.0369(8) Uani d . 1 C
C9 0.4888(6) 0.1214(2) 0.25756(16) 0.0469(9) Uani d . 1 C
C10 0.3445(6) 0.1366(3) 0.31102(18) 0.0694(11) Uani d . 1 C
H10A 0.4281 0.1583 0.3468 0.083 Uiso calc R 1 H
H10B 0.2782 0.0708 0.3209 0.083 Uiso calc R 1 H
C11 0.1724(6) 0.2168(3) 0.2982(2) 0.0767(12) Uani d . 1 C
H11A 0.0957 0.2305 0.3359 0.092 Uiso calc R 1 H
H11B 0.0724 0.1899 0.2676 0.092 Uiso calc R 1 H
C12 0.2699(6) 0.3176(2) 0.27459(17) 0.0586(10) Uani d . 1 C
H12A 0.1579 0.3641 0.2605 0.070 Uiso calc R 1 H
H12B 0.3476 0.3517 0.3080 0.070 Uiso calc R 1 H
C13 0.4160(5) 0.2959(2) 0.22272(16) 0.0464(9) Uani d . 1 C
C14 0.5469(4) 0.08390(19) 0.12010(14) 0.0339(7) Uani d . 1 C
C15 0.6707(5) -0.00347(19) 0.11298(14) 0.0383(8) Uani d . 1 C
H15 0.8092 -0.0051 0.1286 0.046 Uiso calc R 1 H
C16 0.5865(5) -0.08853(19) 0.08243(15) 0.0410(8) Uani d . 1 C
C17 0.3828(6) -0.0902(2) 0.05858(16) 0.0525(10) Uani d . 1 C
H17 0.3299 -0.1484 0.0380 0.063 Uiso calc R 1 H
C18 0.2601(5) -0.0031(2) 0.06608(16) 0.0515(9) Uani d . 1 C
H18 0.1215 -0.0020 0.0505 0.062 Uiso calc R 1 H
C19 0.3407(5) 0.0830(2) 0.09648(15) 0.0441(9) Uani d . 1 C
H19 0.2554 0.1413 0.1012 0.053 Uiso calc R 1 H

loop_
_atom_site_aniso_label
_atom_site_aniso_U_11
_atom_site_aniso_U_22
_atom_site_aniso_U_33
_atom_site_aniso_U_12
_atom_site_aniso_U_13
_atom_site_aniso_U_23
O1 0.0579(16) 0.0384(11) 0.0638(18) 0.0002(11) -0.0138(13) -0.0135(11)
O2 0.0607(16) 0.0335(10) 0.0532(17) 0.0138(11) 0.0066(13) 0.0038(10)
O3 0.0895(19) 0.0378(11) 0.0564(18) 0.0131(12) -0.0045(14) 0.0127(11)
O4 0.0526(15) 0.0575(13) 0.075(2) 0.0102(13) 0.0097(13) -0.0003(13)
O5 0.080(2) 0.0553(14) 0.128(3) 0.0156(15) -0.019(2) -0.0257(15)
O6 0.097(2) 0.0494(13) 0.140(3) -0.0147(14) 0.0057(19) -0.0418(16)
N1 0.068(2) 0.0353(14) 0.076(3) -0.0087(16) 0.0138(19) -0.0097(15)
C1 0.043(2) 0.0303(14) 0.050(2) 0.0054(15) -0.0020(18) -0.0002(15)
C2 0.069(3) 0.0304(15) 0.065(3) 0.0013(16) 0.000(2) 0.0067(16)
C3 0.074(3) 0.0383(17) 0.078(3) -0.0108(18) 0.004(2) 0.0141(18)
C4 0.066(3) 0.0498(18) 0.064(3) -0.0132(18) 0.008(2) 0.0097(18)
C5 0.042(2) 0.0402(17) 0.053(3) -0.0095(17) -0.0053(18) -0.0002(17)
C6 0.0364(19) 0.0310(14) 0.041(2) 0.0005(14) -0.0032(16) 0.0006(14)
C7 0.0363(18) 0.0288(13) 0.038(2) 0.0007(13) -0.0034(15) -0.0016(13)
C8 0.045(2) 0.0304(14) 0.035(2) -0.0012(14) -0.0079(16) 0.0000(14)
C9 0.063(2) 0.0394(16) 0.038(2) -0.0090(17) -0.0054(18) 0.0026(16)
C10 0.104(3) 0.0516(19) 0.053(3) -0.008(2) 0.017(2) 0.0077(19)
C11 0.084(3) 0.077(2) 0.070(3) -0.002(2) 0.029(2) -0.005(2)
C12 0.069(3) 0.057(2) 0.050(3) 0.0202(19) 0.008(2) 0.0008(18)
C13 0.053(2) 0.0418(17) 0.044(2) 0.0064(16) -0.0035(18) 0.0017(16)
C14 0.0343(19) 0.0357(14) 0.032(2) -0.0040(14) -0.0032(15) 0.0026(13)
C15 0.0394(19) 0.0332(14) 0.042(2) -0.0052(15) -0.0013(16) 0.0029(14)
C16 0.046(2) 0.0315(14) 0.045(2) -0.0071(15) 0.0103(17) -0.0047(14)
C17 0.061(3) 0.0448(17) 0.052(3) -0.0186(18) 0.0021(19) -0.0055(16)
C18 0.043(2) 0.0586(19) 0.053(3) -0.0130(18) -0.0067(17) -0.0057(18)
C19 0.039(2) 0.0414(15) 0.051(2) -0.0028(15) -0.0029(17) 0.0014(15)

loop_
_atom_type_symbol
_atom_type_description
_atom_type_scat_dispersion_real
_atom_type_scat_dispersion_imag
_atom_type_scat_source
C C 0.0033 0.0016 'International Tables Vol C Tables 4.2.6.8 and 6.1.1.4'
H H 0.0000 0.0000 'International Tables Vol C Tables 4.2.6.8 and 6.1.1.4'
N N 0.0061 0.0033 'International Tables Vol C Tables 4.2.6.8 and 6.1.1.4'
O O 0.0106 0.0060 'International Tables Vol C Tables 4.2.6.8 and 6.1.1.4'

loop_
_geom_angle_atom_site_label_1
_geom_angle_atom_site_label_2
_geom_angle_atom_site_label_3
_geom_angle
C1 O1 H1 111(2)
C13 O2 C1 115.8(2)
O5 N1 O6 122.9(3)
O5 N1 C16 118.9(3)
O6 N1 C16 118.2(3)
O1 C1 O2 110.0(3)
O1 C1 C6 105.8(2)
O2 C1 C6 110.1(2)
O1 C1 C2 112.8(2)
O2 C1 C2 105.8(2)
C6 C1 C2 112.4(3)
C3 C2 C1 110.8(3)
C3 C2 H2A 109.5
C1 C2 H2A 109.5
C3 C2 H2B 109.5
C1 C2 H2B 109.5
H2A C2 H2B 108.1
C2 C3 C4 112.4(3)
C2 C3 H3A 109.1
C4 C3 H3A 109.1
C2 C3 H3B 109.1
C4 C3 H3B 109.1
H3A C3 H3B 107.9
C5 C4 C3 110.9(3)
C5 C4 H4A 109.5
C3 C4 H4A 109.5
C5 C4 H4B 109.5
C3 C4 H4B 109.5
H4A C4 H4B 108.0
O4 C5 C6 122.6(3)
O4 C5 C4 122.6(3)
C6 C5 C4 114.8(3)
C5 C6 C1 109.3(2)
C5 C6 C7 113.8(2)
C1 C6 C7 111.3(3)
C5 C6 H6 107.4
C1 C6 H6 107.4
C7 C6 H6 107.4
C8 C7 C14 110.3(2)
C8 C7 C6 109.8(2)
C14 C7 C6 110.8(2)
C8 C7 H7 108.6
C14 C7 H7 108.6
C6 C7 H7 108.6
C13 C8 C9 117.9(3)
C13 C8 C7 122.8(3)
C9 C8 C7 118.9(2)
O3 C9 C8 119.1(3)
O3 C9 C10 121.4(3)
C8 C9 C10 119.5(3)
C9 C10 C11 112.9(3)
C9 C10 H10A 109.0
C11 C10 H10A 109.0
C9 C10 H10B 109.0
C11 C10 H10B 109.0
H10A C10 H10B 107.8
C10 C11 C12 110.4(3)
C10 C11 H11A 109.6
C12 C11 H11A 109.6
C10 C11 H11B 109.6
C12 C11 H11B 109.6
H11A C11 H11B 108.1
C13 C12 C11 110.4(3)
C13 C12 H12A 109.6
C11 C12 H12A 109.6
C13 C12 H12B 109.6
C11 C12 H12B 109.6
H12A C12 H12B 108.1
C8 C13 O2 123.4(3)
C8 C13 C12 124.8(3)
O2 C13 C12 111.8(2)
C15 C14 C19 118.6(2)
C15 C14 C7 121.9(2)
C19 C14 C7 119.5(2)
C14 C15 C16 119.2(3)
C14 C15 H15 120.4
C16 C15 H15 120.4
C17 C16 C15 122.7(3)
C17 C16 N1 118.4(3)
C15 C16 N1 118.9(3)
C18 C17 C16 117.8(3)
C18 C17 H17 121.1
C16 C17 H17 121.1
C17 C18 C19 120.5(3)
C17 C18 H18 119.7
C19 C18 H18 119.7
C18 C19 C14 121.1(3)
C18 C19 H19 119.4
C14 C19 H19 119.4

loop_
_geom_bond_atom_site_label_1
_geom_bond_atom_site_label_2
_geom_bond_distance
O1 C1 1.397(3)
O1 H1 1.00(4)
O2 C13 1.358(3)
O2 C1 1.451(4)
O3 C9 1.231(3)
O4 C5 1.204(3)
O5 N1 1.211(3)
O6 N1 1.215(3)
N1 C16 1.477(4)
C1 C6 1.513(4)
C1 C2 1.517(4)
C2 C3 1.514(5)
C2 H2A 0.9700
C2 H2B 0.9700
C3 C4 1.529(4)
C3 H3A 0.9700
C3 H3B 0.9700
C4 C5 1.515(4)
C4 H4A 0.9700
C4 H4B 0.9700
C5 C6 1.511(5)
C6 C7 1.534(4)
C6 H6 0.9800
C7 C8 1.503(4)
C7 C14 1.529(3)
C7 H7 0.9800
C8 C13 1.357(4)
C8 C9 1.456(4)
C9 C10 1.495(5)
C10 C11 1.519(5)
C10 H10A 0.9700
C10 H10B 0.9700
C11 C12 1.527(4)
C11 H11A 0.9700
C11 H11B 0.9700
C12 C13 1.489(5)
C12 H12A 0.9700
C12 H12B 0.9700
C14 C15 1.378(3)
C14 C19 1.388(4)
C15 C16 1.380(4)
C15 H15 0.9300
C16 C17 1.375(4)
C17 C18 1.373(4)
C17 H17 0.9300
C18 C19 1.380(4)
C18 H18 0.9300
C19 H19 0.9300

loop_
_geom_hbond_atom_site_label_D
_geom_hbond_atom_site_label_H
_geom_hbond_atom_site_label_A
_geom_hbond_site_symmetry_A
_geom_hbond_distance_DH
_geom_hbond_distance_HA
_geom_hbond_distance_DA
_geom_hbond_angle_DHA
O1 H1 O3 2_655 1.00(4) 1.66(4) 2.661(3) 175(4)

loop_
_geom_torsion_atom_site_label_1
_geom_torsion_atom_site_label_2
_geom_torsion_atom_site_label_3
_geom_torsion_atom_site_label_4
_geom_torsion
C13 O2 C1 O1 -68.8(3)
C13 O2 C1 C6 47.5(3)
C13 O2 C1 C2 169.2(2)
O1 C1 C2 C3 62.3(4)
O2 C1 C2 C3 -177.5(3)
C6 C1 C2 C3 -57.3(4)
C1 C2 C3 C4 54.2(4)
C2 C3 C4 C5 -50.8(4)
C3 C4 C5 O4 -129.0(3)
C3 C4 C5 C6 51.3(4)
O4 C5 C6 C1 126.9(3)
C4 C5 C6 C1 -53.4(3)
O4 C5 C6 C7 1.7(4)
C4 C5 C6 C7 -178.5(2)
O1 C1 C6 C5 -67.8(3)
O2 C1 C6 C5 173.4(2)
C2 C1 C6 C5 55.7(4)
O1 C1 C6 C7 58.8(3)
O2 C1 C6 C7 -60.1(3)
C2 C1 C6 C7 -177.7(3)
C5 C6 C7 C8 163.1(2)
C1 C6 C7 C8 39.0(3)
C5 C6 C7 C14 -74.9(3)
C1 C6 C7 C14 161.1(3)
C14 C7 C8 C13 -129.4(3)
C6 C7 C8 C13 -7.1(4)
C14 C7 C8 C9 57.9(3)
C6 C7 C8 C9 -179.8(2)
C13 C8 C9 O3 -164.2(3)
C7 C8 C9 O3 8.9(4)
C13 C8 C9 C10 13.1(4)
C7 C8 C9 C10 -173.8(3)
O3 C9 C10 C11 -162.6(3)
C8 C9 C10 C11 20.1(4)
C9 C10 C11 C12 -51.6(4)
C10 C11 C12 C13 50.3(4)
C9 C8 C13 O2 166.4(3)
C7 C8 C13 O2 -6.4(4)
C9 C8 C13 C12 -13.9(4)
C7 C8 C13 C12 173.4(3)
C1 O2 C13 C8 -14.8(4)
C1 O2 C13 C12 165.4(3)
C11 C12 C13 C8 -18.7(5)
C11 C12 C13 O2 161.1(3)
C8 C7 C14 C15 -117.3(3)
C6 C7 C14 C15 120.9(3)
C8 C7 C14 C19 62.2(3)
C6 C7 C14 C19 -59.6(4)
C19 C14 C15 C16 0.4(4)
C7 C14 C15 C16 179.9(3)
C14 C15 C16 C17 -0.1(5)
C14 C15 C16 N1 -180.0(3)
O5 N1 C16 C17 179.8(3)
O6 N1 C16 C17 0.5(5)
O5 N1 C16 C15 -0.3(5)
O6 N1 C16 C15 -179.6(3)
C15 C16 C17 C18 -0.2(5)
N1 C16 C17 C18 179.7(3)
C16 C17 C18 C19 0.2(5)
C17 C18 C19 C14 0.1(5)
C15 C14 C19 C18 -0.4(5)
C7 C14 C19 C18 -179.9(3)
